data_4024106
loop_
_publ_author_name
'Olivier Loiseleur'
'Dougal Ritson'
'Mafalda Nina'
'Patrick Crowley'
'Trixie Wagner'
'Stephen Hanessian'

_publ_section_title
;
 Ring-Modified Analogues and Molecular Dynamics Studies To Probe
 the Requirements for Fungicidal Activities of Malayamycin A
 and Its N-Nucleoside Variants
;
_journal_name_full 'Journal of Organic Chemistry'
_journal_page_first 6353
_journal_page_last 6363
_journal_paper_doi 10.1021/jo070520d
_journal_volume 72
_journal_year 2007
_chemical_absolute_configuration rmad
_chemical_compound_source 'Synthesized by the authors. See text'
_chemical_formula_sum 'C10 H17 N3 O5'
_chemical_formula_weight 259.27
_chemical_name_systematic
; 
 ? 
;
_space_group_IT_number 1
_symmetry_cell_setting triclinic
_symmetry_space_group_name_Hall 'P 1'
_symmetry_space_group_name_H-M 'P 1'
_atom_sites_solution_hydrogens geom
_atom_sites_solution_primary direct
_atom_sites_solution_secondary difmap
_audit_creation_method SHELXL-97
_cell_angle_alpha 92.201(4)
_cell_angle_beta 90.443(4)
_cell_angle_gamma 104.495(5)
_cell_formula_units_Z 4
_cell_length_a 8.0830(10)
_cell_length_b 11.4021(13)
_cell_length_c 14.4056(17)
_cell_measurement_reflns_used 10796
_cell_measurement_temperature 220(2)
_cell_measurement_theta_max 72.01
_cell_measurement_theta_min 3.07
_cell_volume 1284.3(3)
_computing_cell_refinement 'SMART (Bruker, 1999)'
_computing_data_collection 'SMART (Bruker, 1999)'
_computing_data_reduction 'SAINT (Bruker, 1999)'
_computing_molecular_graphics 'SHELXTL (Bruker, 1997)'
_computing_publication_material 'UdMX (local program)'
_computing_structure_refinement 'SHELXL97 (Sheldrick, 1997)'
_computing_structure_solution 'SHELXS97 (Sheldrick, 1997)'
_diffrn_ambient_temperature 220(2)
_diffrn_detector_area_resol_mean 5.5
_diffrn_measured_fraction_theta_full 0.962
_diffrn_measured_fraction_theta_max 0.962
_diffrn_measurement_device_type 'Bruker Smart 2000'
_diffrn_measurement_method \w
_diffrn_radiation_monochromator graphite
_diffrn_radiation_source 'X-ray Sealed Tube'
_diffrn_radiation_type CuK\a
_diffrn_radiation_wavelength 1.54178
_diffrn_reflns_av_R_equivalents 0.030
_diffrn_reflns_av_sigmaI/netI 0.0402
_diffrn_reflns_limit_h_max 9
_diffrn_reflns_limit_h_min -8
_diffrn_reflns_limit_k_max 14
_diffrn_reflns_limit_k_min -13
_diffrn_reflns_limit_l_max 17
_diffrn_reflns_limit_l_min -17
_diffrn_reflns_number 15143
_diffrn_reflns_theta_full 72.01
_diffrn_reflns_theta_max 72.01
_diffrn_reflns_theta_min 3.07
_diffrn_standards_decay_% -0.49
_diffrn_standards_number 55
_exptl_absorpt_coefficient_mu 0.919
_exptl_absorpt_correction_T_max 0.9400
_exptl_absorpt_correction_T_min 0.3400
_exptl_absorpt_correction_type multi-scan
_exptl_absorpt_process_details 'Sadabs (Sheldrick,1996)'
_exptl_crystal_colour Colorless
_exptl_crystal_density_diffrn 1.341
_exptl_crystal_density_method 'not measured'
_exptl_crystal_description block
_exptl_crystal_F_000 552
_exptl_crystal_size_max 0.37
_exptl_crystal_size_mid 0.31
_exptl_crystal_size_min 0.10
_refine_diff_density_max 0.313
_refine_diff_density_min -0.232
_refine_diff_density_rms 0.061
_refine_ls_abs_structure_details 'Flack H D (1983), XXXX Friedel Pairs'
_refine_ls_abs_structure_Flack 0.08(11)
_refine_ls_extinction_method none
_refine_ls_goodness_of_fit_ref 1.041
_refine_ls_hydrogen_treatment constr
_refine_ls_matrix_type full
_refine_ls_number_parameters 665
_refine_ls_number_reflns 7819
_refine_ls_number_restraints 3
_refine_ls_restrained_S_all 1.041
_refine_ls_R_factor_all 0.0506
_refine_ls_R_factor_gt 0.0482
_refine_ls_shift/su_max 0.001
_refine_ls_shift/su_mean 0.000
_refine_ls_structure_factor_coef Fsqd
_refine_ls_weighting_details 'calc w=1/[\s^2^(Fo^2^)+(0.1103P)^2^+0.0000P] where P=(Fo^2^+2Fc^2^)/3'
_refine_ls_weighting_scheme calc
_refine_ls_wR_factor_gt 0.1284
_refine_ls_wR_factor_ref 0.1318
_reflns_number_gt 7456
_reflns_number_total 7819
_reflns_threshold_expression I>2\s(I)
_cod_data_source_file jo070520dsi20070313_032350.cif
_cod_data_source_block han432
_cod_depositor_comments
;
The following automatic conversions were performed:
'_symmetry_cell_setting' value 'Triclinic' changed to 'triclinic'
according to '/home/saulius/struct/CIF-dictionaries/cif_core.dic'
dictionary named 'cif_core.dic' version 2.4.1 from
2010-06-29.

'_geom_bond_publ_flag' value 'Y' changed to 'y' according to
'/home/saulius/struct/CIF-dictionaries/cif_core.dic' dictionary named
'cif_core.dic' version 2.4.1 from 2010-06-29 (76
times).

'_geom_angle_publ_flag' value 'Y' changed to 'y' according to
'/home/saulius/struct/CIF-dictionaries/cif_core.dic' dictionary named
'cif_core.dic' version 2.4.1 from 2010-06-29 (112
times).

'_geom_torsion_publ_flag' value 'Y' changed to 'y' according to
'/home/saulius/struct/CIF-dictionaries/cif_core.dic' dictionary named
'cif_core.dic' version 2.4.1 from 2010-06-29 (148 times).

Automatic conversion script
Id: cif_fix_enum 1527 2010-12-29 10:47:43Z saulius 
;
_cod_database_code 4024106

loop_
_symmetry_equiv_pos_as_xyz
'x, y, z'

loop_
_atom_site_label
_atom_site_type_symbol
_atom_site_fract_x
_atom_site_fract_y
_atom_site_fract_z
_atom_site_U_iso_or_equiv
_atom_site_adp_type
_atom_site_occupancy
_atom_site_symmetry_multiplicity
_atom_site_calc_flag
_atom_site_refinement_flags
_atom_site_disorder_assembly
_atom_site_disorder_group
O11 O 0.3149(2) 0.90299(14) 0.55337(13) 0.0429(4) Uani 1 1 d . . .
O12 O 0.2560(2) 0.69950(16) 0.58788(15) 0.0484(4) Uani 1 1 d . . .
O13 O 0.5396(2) 0.72940(14) 0.62130(12) 0.0398(4) Uani 1 1 d . . .
O14 O 0.75642(19) 0.95811(14) 0.61932(10) 0.0350(3) Uani 1 1 d . . .
O15 O 0.5597(3) 1.29629(15) 0.69045(14) 0.0531(5) Uani 1 1 d . . .
H15 H 0.6350 1.3336 0.6561 0.080 Uiso 1 1 calc R . .
N11 N 0.5250(4) 1.1539(2) 0.52160(16) 0.0546(6) Uani 1 1 d . . .
N12 N 0.4473(4) 1.2180(2) 0.48381(15) 0.0547(6) Uani 1 1 d . . .
N13 N 0.3929(6) 1.2806(4) 0.4408(3) 0.0933(12) Uani 1 1 d . . .
C11 C 0.3400(3) 0.78821(19) 0.52754(17) 0.0381(5) Uani 1 1 d . . .
H11 H 0.3026 0.7650 0.4623 0.046 Uiso 1 1 calc R . .
C12 C 0.5310(3) 0.79566(18) 0.54056(15) 0.0333(4) Uani 1 1 d . . .
H12 H 0.5819 0.7647 0.4855 0.040 Uiso 1 1 calc R . .
C13 C 0.6075(3) 0.93065(17) 0.56298(13) 0.0294(4) Uani 1 1 d . . .
H13 H 0.6324 0.9732 0.5041 0.035 Uiso 1 1 calc R . .
C14 C 0.4587(3) 0.96755(18) 0.60972(14) 0.0318(4) Uani 1 1 d . . .
H14 H 0.4466 0.9383 0.6737 0.038 Uiso 1 1 calc R . .
C15 C 0.4578(3) 1.10146(18) 0.61072(15) 0.0355(5) Uani 1 1 d . . .
H15A H 0.3386 1.1081 0.6172 0.043 Uiso 1 1 calc R . .
C16 C 0.5640(4) 1.1723(2) 0.69020(19) 0.0498(6) Uani 1 1 d . . .
H16A H 0.5201 1.1377 0.7491 0.060 Uiso 1 1 calc R . .
H16B H 0.6824 1.1663 0.6846 0.060 Uiso 1 1 calc R . .
C17 C 0.3778(3) 0.6467(2) 0.63279(18) 0.0402(5) Uani 1 1 d . . .
C18 C 0.3724(4) 0.5243(2) 0.5856(3) 0.0547(7) Uani 1 1 d . . .
H18A H 0.3948 0.5345 0.5200 0.082 Uiso 1 1 calc R . .
H18B H 0.2603 0.4701 0.5931 0.082 Uiso 1 1 calc R . .
H18C H 0.4585 0.4903 0.6136 0.082 Uiso 1 1 calc R . .
C19 C 0.3419(4) 0.6390(3) 0.7347(2) 0.0594(7) Uani 1 1 d . . .
H19A H 0.4223 0.6015 0.7647 0.089 Uiso 1 1 calc R . .
H19B H 0.2264 0.5906 0.7435 0.089 Uiso 1 1 calc R . .
H19C H 0.3537 0.7199 0.7619 0.089 Uiso 1 1 calc R . .
C110 C 0.8987(3) 0.9362(3) 0.57090(19) 0.0458(5) Uani 1 1 d . . .
H11A H 0.8786 0.8502 0.5554 0.069 Uiso 1 1 calc R . .
H11B H 1.0006 0.9626 0.6099 0.069 Uiso 1 1 calc R . .
H11C H 0.9140 0.9809 0.5143 0.069 Uiso 1 1 calc R . .
O21 O 0.8291(2) 0.28103(16) 0.10661(11) 0.0398(4) Uani 1 1 d . . .
O22 O 0.8102(2) 0.11234(19) 0.19545(15) 0.0507(4) Uani 1 1 d . . .
O23 O 0.5242(2) 0.09770(16) 0.19326(12) 0.0414(4) Uani 1 1 d . . .
O24 O 0.3808(2) 0.25660(15) 0.10373(11) 0.0383(3) Uani 1 1 d . . .
O25 O 0.5944(3) 0.44233(16) -0.15221(12) 0.0472(4) Uani 1 1 d . . .
H25 H 0.5900 0.3938 -0.1972 0.071 Uiso 1 1 calc R . .
N21 N 0.7814(3) 0.49564(18) 0.02955(15) 0.0424(4) Uani 1 1 d . . .
N22 N 0.9359(3) 0.5367(2) 0.02264(16) 0.0512(6) Uani 1 1 d . . .
N23 N 1.0725(4) 0.5872(4) 0.0211(3) 0.0867(12) Uani 1 1 d . . .
C21 C 0.7929(3) 0.2318(2) 0.19505(15) 0.0377(5) Uani 1 1 d . . .
H21 H 0.8658 0.2835 0.2440 0.045 Uiso 1 1 calc R . .
C22 C 0.6031(3) 0.2219(2) 0.21242(15) 0.0375(5) Uani 1 1 d . . .
H22 H 0.5808 0.2506 0.2757 0.045 Uiso 1 1 calc R . .
C23 C 0.5516(3) 0.29590(19) 0.13537(15) 0.0330(4) Uani 1 1 d . . .
H23 H 0.5771 0.3825 0.1559 0.040 Uiso 1 1 calc R . .
C24 C 0.6719(3) 0.27851(18) 0.05828(14) 0.0314(4) Uani 1 1 d . . .
H24 H 0.6275 0.1974 0.0275 0.038 Uiso 1 1 calc R . .
C25 C 0.7101(3) 0.37291(18) -0.01525(14) 0.0328(4) Uani 1 1 d . . .
H25A H 0.7953 0.3537 -0.0584 0.039 Uiso 1 1 calc R . .
C26 C 0.5517(3) 0.3770(2) -0.06975(15) 0.0386(5) Uani 1 1 d . . .
H26A H 0.4862 0.2941 -0.0863 0.046 Uiso 1 1 calc R . .
H26B H 0.4798 0.4159 -0.0311 0.046 Uiso 1 1 calc R . .
C27 C 0.6461(3) 0.0298(2) 0.21070(16) 0.0402(5) Uani 1 1 d . . .
C28 C 0.6387(4) -0.0104(3) 0.31005(18) 0.0507(6) Uani 1 1 d . . .
H28A H 0.6589 0.0602 0.3524 0.076 Uiso 1 1 calc R . .
H28B H 0.7256 -0.0540 0.3202 0.076 Uiso 1 1 calc R . .
H28C H 0.5268 -0.0630 0.3211 0.076 Uiso 1 1 calc R . .
C29 C 0.6190(4) -0.0747(3) 0.1399(2) 0.0547(7) Uani 1 1 d . . .
H29A H 0.5043 -0.1261 0.1452 0.082 Uiso 1 1 calc R . .
H29B H 0.7015 -0.1216 0.1511 0.082 Uiso 1 1 calc R . .
H29C H 0.6336 -0.0436 0.0780 0.082 Uiso 1 1 calc R . .
C210 C 0.2617(4) 0.2880(4) 0.1648(2) 0.0624(8) Uani 1 1 d . . .
H21A H 0.2655 0.2496 0.2234 0.094 Uiso 1 1 calc R . .
H21B H 0.1478 0.2608 0.1375 0.094 Uiso 1 1 calc R . .
H21C H 0.2898 0.3753 0.1755 0.094 Uiso 1 1 calc R . .
O31 O 1.1050(2) 0.60842(17) 0.33463(12) 0.0418(4) Uani 1 1 d . . .
O32 O 1.2000(2) 0.79482(18) 0.26690(13) 0.0460(4) Uani 1 1 d . . .
O33 O 0.9245(2) 0.80953(15) 0.27216(11) 0.0387(3) Uani 1 1 d . . .
O34 O 0.6801(2) 0.63962(15) 0.35895(12) 0.0397(3) Uani 1 1 d . . .
O35 O 0.8218(3) 0.45344(17) 0.60972(13) 0.0561(5) Uani 1 1 d . . .
H35 H 0.8502 0.4960 0.6580 0.084 Uiso 1 1 calc R . .
N31 N 0.8814(4) 0.3941(2) 0.41331(16) 0.0553(6) Uani 1 1 d . . .
N32 N 0.9297(4) 0.3128(2) 0.44746(18) 0.0575(6) Uani 1 1 d . . .
N33 N 0.9658(7) 0.2293(3) 0.4728(3) 0.1042(14) Uani 1 1 d . . .
C31 C 1.0989(3) 0.6754(2) 0.25447(15) 0.0388(5) Uani 1 1 d . . .
H31 H 1.1330 0.6345 0.1986 0.047 Uiso 1 1 calc R . .
C32 C 0.9138(3) 0.6869(2) 0.24466(15) 0.0379(5) Uani 1 1 d . . .
H32 H 0.8648 0.6646 0.1813 0.045 Uiso 1 1 calc R . .
C33 C 0.8184(3) 0.6043(2) 0.31875(14) 0.0334(4) Uani 1 1 d . . .
H33 H 0.7798 0.5202 0.2926 0.040 Uiso 1 1 calc R . .
C34 C 0.9610(3) 0.61249(19) 0.39052(14) 0.0321(4) Uani 1 1 d . . .
H34 H 0.9838 0.6925 0.4241 0.039 Uiso 1 1 calc R . .
C35 C 0.9384(3) 0.5149(2) 0.46098(14) 0.0342(4) Uani 1 1 d . . .
H35A H 1.0502 0.5208 0.4918 0.041 Uiso 1 1 calc R . .
C36 C 0.8119(4) 0.5294(3) 0.53423(19) 0.0547(7) Uani 1 1 d . . .
H36A H 0.8369 0.6142 0.5570 0.066 Uiso 1 1 calc R . .
H36B H 0.6960 0.5073 0.5073 0.066 Uiso 1 1 calc R . .
C37 C 1.0943(3) 0.8778(2) 0.25413(16) 0.0410(5) Uani 1 1 d . . .
C38 C 1.1071(4) 0.9187(3) 0.15439(18) 0.0522(6) Uani 1 1 d . . .
H38A H 1.0765 0.8482 0.1119 0.078 Uiso 1 1 calc R . .
H38B H 1.2233 0.9639 0.1430 0.078 Uiso 1 1 calc R . .
H38C H 1.0297 0.9700 0.1448 0.078 Uiso 1 1 calc R . .
C39 C 1.1455(4) 0.9812(3) 0.3240(2) 0.0529(6) Uani 1 1 d . . .
H39A H 1.0684 1.0336 0.3191 0.079 Uiso 1 1 calc R . .
H39B H 1.2613 1.0269 0.3123 0.079 Uiso 1 1 calc R . .
H39C H 1.1401 0.9501 0.3860 0.079 Uiso 1 1 calc R . .
C310 C 0.5319(4) 0.6158(4) 0.3019(3) 0.0640(8) Uani 1 1 d . . .
H31A H 0.5569 0.6599 0.2454 0.096 Uiso 1 1 calc R . .
H31B H 0.4418 0.6415 0.3348 0.096 Uiso 1 1 calc R . .
H31C H 0.4949 0.5296 0.2864 0.096 Uiso 1 1 calc R . .
O41 O 0.8183(2) -0.01738(15) 0.88243(14) 0.0441(4) Uani 1 1 d . . .
O42 O 0.9037(2) 0.18733(15) 0.85301(14) 0.0452(4) Uani 1 1 d . . .
O43 O 1.1746(2) 0.16414(14) 0.84006(12) 0.0395(4) Uani 1 1 d . . .
O44 O 1.2347(2) -0.06096(13) 0.84410(11) 0.0353(3) Uani 1 1 d . . .
O45 O 0.8687(3) -0.40966(17) 0.76780(16) 0.0652(6) Uani 1 1 d . . .
H45 H 0.8009 -0.4342 0.8099 0.098 Uiso 1 1 calc R . .
N41 N 0.8027(3) -0.25867(19) 0.92556(16) 0.0475(5) Uani 1 1 d . . .
N42 N 0.6529(3) -0.2812(2) 0.94713(18) 0.0514(5) Uani 1 1 d . . .
N43 N 0.5180(5) -0.3073(4) 0.9749(3) 0.0830(10) Uani 1 1 d . . .
C41 C 0.9152(3) 0.0975(2) 0.91498(16) 0.0378(5) Uani 1 1 d . . .
H41 H 0.8787 0.1178 0.9778 0.045 Uiso 1 1 calc R . .
C42 C 1.1036(3) 0.09399(18) 0.91663(14) 0.0335(4) Uani 1 1 d . . .
H42 H 1.1627 0.1244 0.9765 0.040 Uiso 1 1 calc R . .
C43 C 1.0953(3) -0.03954(18) 0.89396(13) 0.0296(4) Uani 1 1 d . . .
H43 H 1.0824 -0.0845 0.9520 0.035 Uiso 1 1 calc R . .
C44 C 0.9304(3) -0.07862(18) 0.83593(14) 0.0316(4) Uani 1 1 d . . .
H44 H 0.9515 -0.0487 0.7724 0.038 Uiso 1 1 calc R . .
C45 C 0.8424(3) -0.2138(2) 0.83045(16) 0.0392(5) Uani 1 1 d . . .
H45A H 0.7353 -0.2277 0.7932 0.047 Uiso 1 1 calc R . .
C46 C 0.9560(4) -0.2871(2) 0.78800(19) 0.0480(6) Uani 1 1 d . . .
H46A H 1.0035 -0.2502 0.7305 0.058 Uiso 1 1 calc R . .
H46B H 1.0517 -0.2844 0.8309 0.058 Uiso 1 1 calc R . .
C47 C 1.0705(3) 0.24337(19) 0.81850(18) 0.0387(5) Uani 1 1 d . . .
C48 C 1.1359(4) 0.3654(2) 0.8679(2) 0.0490(6) Uani 1 1 d . . .
H48A H 1.1405 0.3550 0.9343 0.074 Uiso 1 1 calc R . .
H48B H 1.0599 0.4166 0.8548 0.074 Uiso 1 1 calc R . .
H48C H 1.2496 0.4030 0.8464 0.074 Uiso 1 1 calc R . .
C49 C 1.0620(4) 0.2506(3) 0.7144(2) 0.0563(7) Uani 1 1 d . . .
H49A H 1.1762 0.2817 0.6911 0.084 Uiso 1 1 calc R . .
H49B H 0.9912 0.3045 0.6984 0.084 Uiso 1 1 calc R . .
H49C H 1.0130 0.1704 0.6866 0.084 Uiso 1 1 calc R . .
C410 C 1.3824(4) -0.0461(3) 0.9004(2) 0.0596(7) Uani 1 1 d . . .
H41A H 1.4117 0.0348 0.9294 0.089 Uiso 1 1 calc R . .
H41B H 1.4764 -0.0572 0.8624 0.089 Uiso 1 1 calc R . .
H41C H 1.3609 -0.1057 0.9480 0.089 Uiso 1 1 calc R . .

loop_
_atom_site_aniso_label
_atom_site_aniso_U_11
_atom_site_aniso_U_22
_atom_site_aniso_U_33
_atom_site_aniso_U_23
_atom_site_aniso_U_13
_atom_site_aniso_U_12
O11 0.0329(9) 0.0312(8) 0.0642(10) -0.0050(7) -0.0130(7) 0.0087(7)
O12 0.0281(8) 0.0361(8) 0.0798(12) 0.0118(8) -0.0043(8) 0.0047(7)
O13 0.0309(8) 0.0304(7) 0.0565(9) 0.0124(6) -0.0061(7) 0.0032(6)
O14 0.0268(8) 0.0387(7) 0.0374(7) -0.0006(6) 0.0002(6) 0.0046(6)
O15 0.0673(13) 0.0253(7) 0.0618(11) -0.0036(7) 0.0076(9) 0.0030(8)
N11 0.0777(18) 0.0440(11) 0.0502(12) 0.0135(9) 0.0151(11) 0.0284(12)
N12 0.0803(18) 0.0407(11) 0.0454(11) 0.0004(9) -0.0082(11) 0.0199(11)
N13 0.135(4) 0.084(2) 0.0754(19) 0.0266(17) -0.010(2) 0.052(2)
C11 0.0372(12) 0.0277(9) 0.0477(11) -0.0041(8) -0.0151(9) 0.0060(8)
C12 0.0343(11) 0.0270(9) 0.0382(10) -0.0037(7) -0.0018(8) 0.0075(8)
C13 0.0310(11) 0.0268(9) 0.0293(8) 0.0028(7) -0.0007(7) 0.0046(8)
C14 0.0315(11) 0.0242(9) 0.0371(9) -0.0008(7) -0.0013(8) 0.0028(8)
C15 0.0377(12) 0.0267(9) 0.0415(11) -0.0001(8) 0.0028(9) 0.0070(8)
C16 0.0666(18) 0.0275(10) 0.0518(13) -0.0041(9) -0.0118(12) 0.0065(10)
C17 0.0293(12) 0.0292(10) 0.0616(14) 0.0052(9) 0.0004(9) 0.0060(9)
C18 0.0446(15) 0.0300(11) 0.089(2) 0.0009(12) 0.0029(13) 0.0090(10)
C19 0.0511(17) 0.0592(16) 0.0667(17) 0.0129(13) 0.0094(13) 0.0096(14)
C110 0.0322(13) 0.0488(13) 0.0561(14) 0.0044(10) 0.0061(10) 0.0089(10)
O21 0.0244(8) 0.0539(9) 0.0411(8) 0.0091(7) 0.0042(6) 0.0090(7)
O22 0.0295(9) 0.0564(10) 0.0685(11) 0.0192(9) 0.0048(8) 0.0127(8)
O23 0.0281(8) 0.0437(9) 0.0525(9) 0.0155(7) 0.0020(6) 0.0073(7)
O24 0.0239(8) 0.0482(9) 0.0426(8) 0.0027(6) 0.0014(6) 0.0084(7)
O25 0.0610(12) 0.0407(8) 0.0377(8) 0.0077(6) 0.0026(7) 0.0076(8)
N21 0.0375(11) 0.0316(9) 0.0531(10) -0.0019(7) 0.0052(8) -0.0001(8)
N22 0.0446(14) 0.0520(12) 0.0483(11) -0.0108(9) 0.0010(9) -0.0026(10)
N23 0.0426(16) 0.100(2) 0.096(2) -0.0412(19) 0.0070(14) -0.0174(16)
C21 0.0267(10) 0.0503(12) 0.0353(10) 0.0011(9) -0.0013(8) 0.0079(9)
C22 0.0291(11) 0.0504(12) 0.0326(9) 0.0032(8) 0.0037(8) 0.0090(9)
C23 0.0241(10) 0.0343(10) 0.0402(10) -0.0014(8) 0.0038(8) 0.0066(8)
C24 0.0268(10) 0.0332(9) 0.0334(9) 0.0005(7) 0.0024(7) 0.0061(8)
C25 0.0310(11) 0.0315(10) 0.0345(9) 0.0009(7) 0.0047(7) 0.0050(8)
C26 0.0370(12) 0.0389(11) 0.0373(10) 0.0061(8) 0.0001(8) 0.0040(9)
C27 0.0316(12) 0.0513(13) 0.0402(11) 0.0139(9) 0.0022(8) 0.0135(10)
C28 0.0508(15) 0.0642(16) 0.0427(12) 0.0172(11) 0.0036(10) 0.0225(13)
C29 0.0605(18) 0.0580(16) 0.0478(13) 0.0033(11) -0.0039(12) 0.0191(14)
C210 0.0303(14) 0.086(2) 0.0706(18) -0.0056(16) 0.0085(12) 0.0151(14)
O31 0.0283(8) 0.0564(10) 0.0449(8) 0.0132(7) 0.0044(6) 0.0167(7)
O32 0.0284(8) 0.0559(10) 0.0549(10) 0.0121(8) 0.0030(7) 0.0110(8)
O33 0.0309(8) 0.0421(8) 0.0451(8) 0.0090(6) 0.0055(6) 0.0118(7)
O34 0.0231(8) 0.0462(8) 0.0493(8) -0.0051(6) -0.0003(6) 0.0085(6)
O35 0.0825(15) 0.0386(8) 0.0454(9) 0.0103(7) 0.0153(9) 0.0101(9)
N31 0.0765(17) 0.0377(11) 0.0495(11) -0.0060(9) -0.0168(11) 0.0124(10)
N32 0.0745(18) 0.0364(11) 0.0610(13) 0.0000(9) -0.0062(12) 0.0134(11)
N33 0.144(4) 0.0486(16) 0.125(3) 0.0067(18) -0.020(3) 0.034(2)
C31 0.0354(12) 0.0536(13) 0.0316(9) 0.0024(8) 0.0031(8) 0.0185(10)
C32 0.0356(12) 0.0472(12) 0.0321(9) -0.0011(8) -0.0040(8) 0.0132(10)
C33 0.0271(11) 0.0351(10) 0.0363(10) -0.0038(8) -0.0045(8) 0.0054(8)
C34 0.0246(10) 0.0370(10) 0.0328(9) -0.0002(7) -0.0011(7) 0.0044(8)
C35 0.0333(11) 0.0341(10) 0.0333(9) 0.0002(8) -0.0028(8) 0.0050(8)
C36 0.0698(19) 0.0482(14) 0.0506(13) 0.0147(11) 0.0247(13) 0.0204(13)
C37 0.0308(12) 0.0521(13) 0.0408(11) 0.0121(9) 0.0052(8) 0.0100(10)
C38 0.0444(14) 0.0670(16) 0.0445(13) 0.0186(12) 0.0081(10) 0.0099(13)
C39 0.0475(15) 0.0562(15) 0.0525(14) 0.0060(11) 0.0057(11) 0.0074(12)
C310 0.0333(15) 0.081(2) 0.077(2) -0.0180(16) -0.0127(13) 0.0181(14)
O41 0.0277(8) 0.0315(8) 0.0706(11) 0.0034(7) 0.0062(7) 0.0024(6)
O42 0.0270(8) 0.0333(8) 0.0755(12) 0.0133(7) 0.0044(7) 0.0064(6)
O43 0.0312(8) 0.0296(7) 0.0584(9) 0.0126(6) 0.0098(7) 0.0074(6)
O44 0.0285(8) 0.0346(7) 0.0433(8) 0.0017(6) 0.0006(6) 0.0087(6)
O45 0.0805(16) 0.0305(9) 0.0731(13) -0.0074(8) 0.0100(11) -0.0066(9)
N41 0.0432(12) 0.0378(10) 0.0582(12) 0.0158(9) 0.0081(9) 0.0021(9)
N42 0.0494(14) 0.0347(10) 0.0681(13) 0.0035(9) 0.0143(11) 0.0061(9)
N43 0.061(2) 0.084(2) 0.103(2) 0.0109(18) 0.0392(17) 0.0155(16)
C41 0.0337(12) 0.0300(10) 0.0482(11) 0.0019(8) 0.0083(9) 0.0050(9)
C42 0.0340(11) 0.0269(9) 0.0369(10) -0.0007(7) -0.0019(8) 0.0027(8)
C43 0.0308(11) 0.0272(9) 0.0291(8) 0.0049(7) -0.0016(7) 0.0038(7)
C44 0.0284(10) 0.0253(9) 0.0382(10) 0.0048(7) -0.0031(7) 0.0010(8)
C45 0.0350(11) 0.0298(10) 0.0469(11) 0.0037(8) -0.0048(9) -0.0030(9)
C46 0.0514(15) 0.0276(10) 0.0592(14) -0.0046(9) 0.0064(11) 0.0000(10)
C47 0.0300(11) 0.0287(10) 0.0570(13) 0.0082(9) 0.0042(9) 0.0052(8)
C48 0.0412(14) 0.0290(10) 0.0756(17) 0.0020(10) -0.0010(12) 0.0063(10)
C49 0.0572(18) 0.0553(16) 0.0580(16) 0.0121(12) 0.0012(12) 0.0157(13)
C410 0.0377(15) 0.0621(16) 0.0789(19) -0.0033(14) -0.0178(13) 0.0136(13)

loop_
_atom_type_symbol
_atom_type_description
_atom_type_scat_dispersion_real
_atom_type_scat_dispersion_imag
_atom_type_scat_source
C C 0.0181 0.0091 'International Tables Vol C Tables 4.2.6.8 and 6.1.1.4'
H H 0.0000 0.0000 'International Tables Vol C Tables 4.2.6.8 and 6.1.1.4'
N N 0.0311 0.0180 'International Tables Vol C Tables 4.2.6.8 and 6.1.1.4'
O O 0.0492 0.0322 'International Tables Vol C Tables 4.2.6.8 and 6.1.1.4'

loop_
_geom_angle_atom_site_label_1
_geom_angle_atom_site_label_2
_geom_angle_atom_site_label_3
_geom_angle_site_symmetry_1
_geom_angle_site_symmetry_2
_geom_angle_site_symmetry_3
_geom_angle
_geom_angle_publ_flag
C11 O11 C14 . . . 108.21(17) y
C11 O12 C17 . . . 110.03(18) y
C12 O13 C17 . . . 108.48(17) y
C13 O14 C110 . . . 111.75(17) y
C16 O15 H15 . . . 109.5 ?
N12 N11 C15 . . . 117.5(3) y
N13 N12 N11 . . . 170.8(4) y
O12 C11 O11 . . . 111.2(2) y
O12 C11 C12 . . . 105.38(18) y
O11 C11 C12 . . . 107.44(16) y
O12 C11 H11 . . . 110.9 ?
O11 C11 H11 . . . 110.9 ?
C12 C11 H11 . . . 110.9 ?
O13 C12 C13 . . . 109.31(16) y
O13 C12 C11 . . . 104.33(18) y
C13 C12 C11 . . . 102.84(17) y
O13 C12 H12 . . . 113.2 ?
C13 C12 H12 . . . 113.2 ?
C11 C12 H12 . . . 113.2 ?
O14 C13 C14 . . . 112.54(15) y
O14 C13 C12 . . . 115.22(17) y
C14 C13 C12 . . . 101.75(16) y
O14 C13 H13 . . . 109 ?
C14 C13 H13 . . . 109 ?
C12 C13 H13 . . . 109 ?
O11 C14 C13 . . . 102.48(16) y
O11 C14 C15 . . . 106.86(18) y
C13 C14 C15 . . . 117.68(17) y
O11 C14 H14 . . . 109.8 ?
C13 C14 H14 . . . 109.8 ?
C15 C14 H14 . . . 109.8 ?
N11 C15 C16 . . . 109.4(2) y
N11 C15 C14 . . . 109.54(18) y
C16 C15 C14 . . . 111.67(19) y
N11 C15 H15A . . . 108.7 ?
C16 C15 H15A . . . 108.7 ?
C14 C15 H15A . . . 108.7 ?
O15 C16 C15 . . . 110.7(2) y
O15 C16 H16A . . . 109.5 ?
C15 C16 H16A . . . 109.5 ?
O15 C16 H16B . . . 109.5 ?
C15 C16 H16B . . . 109.5 ?
H16A C16 H16B . . . 108.1 ?
O13 C17 O12 . . . 105.43(17) y
O13 C17 C19 . . . 108.5(2) y
O12 C17 C19 . . . 109.5(2) y
O13 C17 C18 . . . 110.9(2) y
O12 C17 C18 . . . 109.2(2) y
C19 C17 C18 . . . 113.0(2) y
C17 C18 H18A . . . 109.5 ?
C17 C18 H18B . . . 109.5 ?
H18A C18 H18B . . . 109.5 ?
C17 C18 H18C . . . 109.5 ?
H18A C18 H18C . . . 109.5 ?
H18B C18 H18C . . . 109.5 ?
C17 C19 H19A . . . 109.5 ?
C17 C19 H19B . . . 109.5 ?
H19A C19 H19B . . . 109.5 ?
C17 C19 H19C . . . 109.5 ?
H19A C19 H19C . . . 109.5 ?
H19B C19 H19C . . . 109.5 ?
O14 C110 H11A . . . 109.5 ?
O14 C110 H11B . . . 109.5 ?
H11A C110 H11B . . . 109.5 ?
O14 C110 H11C . . . 109.5 ?
H11A C110 H11C . . . 109.5 ?
H11B C110 H11C . . . 109.5 ?
C21 O21 C24 . . . 109.62(16) y
C21 O22 C27 . . . 109.89(19) y
C22 O23 C27 . . . 108.30(18) y
C23 O24 C210 . . . 114.12(19) y
C26 O25 H25 . . . 109.5 ?
N22 N21 C25 . . . 115.7(2) y
N23 N22 N21 . . . 171.1(3) y
O22 C21 O21 . . . 111.14(19) y
O22 C21 C22 . . . 105.19(19) y
O21 C21 C22 . . . 106.99(18) y
O22 C21 H21 . . . 111.1 ?
O21 C21 H21 . . . 111.1 ?
C22 C21 H21 . . . 111.1 ?
O23 C22 C21 . . . 103.8(2) y
O23 C22 C23 . . . 108.62(17) y
C21 C22 C23 . . . 103.57(17) y
O23 C22 H22 . . . 113.3 ?
C21 C22 H22 . . . 113.3 ?
C23 C22 H22 . . . 113.3 ?
O24 C23 C24 . . . 110.17(16) y
O24 C23 C22 . . . 115.49(17) y
C24 C23 C22 . . . 101.51(18) y
O24 C23 H23 . . . 109.8 ?
C24 C23 H23 . . . 109.8 ?
C22 C23 H23 . . . 109.8 ?
O21 C24 C25 . . . 108.10(16) y
O21 C24 C23 . . . 103.89(16) y
C25 C24 C23 . . . 117.48(18) y
O21 C24 H24 . . . 109 ?
C25 C24 H24 . . . 109 ?
C23 C24 H24 . . . 109 ?
N21 C25 C26 . . . 107.76(19) y
N21 C25 C24 . . . 109.90(16) y
C26 C25 C24 . . . 111.89(17) y
N21 C25 H25A . . . 109.1 ?
C26 C25 H25A . . . 109.1 ?
C24 C25 H25A . . . 109.1 ?
O25 C26 C25 . . . 111.14(19) y
O25 C26 H26A . . . 109.4 ?
C25 C26 H26A . . . 109.4 ?
O25 C26 H26B . . . 109.4 ?
C25 C26 H26B . . . 109.4 ?
H26A C26 H26B . . . 108 ?
O23 C27 O22 . . . 104.99(18) y
O23 C27 C29 . . . 108.8(2) y
O22 C27 C29 . . . 108.8(2) y
O23 C27 C28 . . . 111.6(2) y
O22 C27 C28 . . . 109.4(2) y
C29 C27 C28 . . . 113.0(2) y
C27 C28 H28A . . . 109.5 ?
C27 C28 H28B . . . 109.5 ?
H28A C28 H28B . . . 109.5 ?
C27 C28 H28C . . . 109.5 ?
H28A C28 H28C . . . 109.5 ?
H28B C28 H28C . . . 109.5 ?
C27 C29 H29A . . . 109.5 ?
C27 C29 H29B . . . 109.5 ?
H29A C29 H29B . . . 109.5 ?
C27 C29 H29C . . . 109.5 ?
H29A C29 H29C . . . 109.5 ?
H29B C29 H29C . . . 109.5 ?
O24 C210 H21A . . . 109.5 ?
O24 C210 H21B . . . 109.5 ?
H21A C210 H21B . . . 109.5 ?
O24 C210 H21C . . . 109.5 ?
H21A C210 H21C . . . 109.5 ?
H21B C210 H21C . . . 109.5 ?
C31 O31 C34 . . . 108.59(17) y
C31 O32 C37 . . . 109.05(18) y
C32 O33 C37 . . . 107.33(18) y
C33 O34 C310 . . . 114.4(2) y
C36 O35 H35 . . . 109.5 ?
N32 N31 C35 . . . 116.3(2) y
N33 N32 N31 . . . 173.3(4) y
O32 C31 O31 . . . 111.08(18) y
O32 C31 C32 . . . 105.4(2) y
O31 C31 C32 . . . 106.56(18) y
O32 C31 H31 . . . 111.2 ?
O31 C31 H31 . . . 111.2 ?
C32 C31 H31 . . . 111.2 ?
O33 C32 C33 . . . 109.11(17) y
O33 C32 C31 . . . 104.02(19) y
C33 C32 C31 . . . 103.55(18) y
O33 C32 H32 . . . 113.1 ?
C33 C32 H32 . . . 113.1 ?
C31 C32 H32 . . . 113.1 ?
O34 C33 C34 . . . 110.73(17) y
O34 C33 C32 . . . 115.74(19) y
C34 C33 C32 . . . 101.02(17) y
O34 C33 H33 . . . 109.7 ?
C34 C33 H33 . . . 109.7 ?
C32 C33 H33 . . . 109.7 ?
O31 C34 C35 . . . 108.85(18) y
O31 C34 C33 . . . 103.09(16) y
C35 C34 C33 . . . 118.27(17) y
O31 C34 H34 . . . 108.7 ?
C35 C34 H34 . . . 108.7 ?
C33 C34 H34 . . . 108.7 ?
N31 C35 C36 . . . 109.8(2) y
N31 C35 C34 . . . 109.74(17) y
C36 C35 C34 . . . 111.7(2) y
N31 C35 H35A . . . 108.5 ?
C36 C35 H35A . . . 108.5 ?
C34 C35 H35A . . . 108.5 ?
O35 C36 C35 . . . 109.9(2) y
O35 C36 H36A . . . 109.7 ?
C35 C36 H36A . . . 109.7 ?
O35 C36 H36B . . . 109.7 ?
C35 C36 H36B . . . 109.7 ?
H36A C36 H36B . . . 108.2 ?
O33 C37 O32 . . . 104.99(18) y
O33 C37 C39 . . . 109.4(2) y
O32 C37 C39 . . . 109.3(2) y
O33 C37 C38 . . . 110.4(2) y
O32 C37 C38 . . . 109.7(2) y
C39 C37 C38 . . . 112.8(2) y
C37 C38 H38A . . . 109.5 ?
C37 C38 H38B . . . 109.5 ?
H38A C38 H38B . . . 109.5 ?
C37 C38 H38C . . . 109.5 ?
H38A C38 H38C . . . 109.5 ?
H38B C38 H38C . . . 109.5 ?
C37 C39 H39A . . . 109.5 ?
C37 C39 H39B . . . 109.5 ?
H39A C39 H39B . . . 109.5 ?
C37 C39 H39C . . . 109.5 ?
H39A C39 H39C . . . 109.5 ?
H39B C39 H39C . . . 109.5 ?
O34 C310 H31A . . . 109.5 ?
O34 C310 H31B . . . 109.5 ?
H31A C310 H31B . . . 109.5 ?
O34 C310 H31C . . . 109.5 ?
H31A C310 H31C . . . 109.5 ?
H31B C310 H31C . . . 109.5 ?
C41 O41 C44 . . . 108.30(16) y
C41 O42 C47 . . . 110.01(18) y
C47 O43 C42 . . . 109.06(17) y
C43 O44 C410 . . . 112.5(2) y
C46 O45 H45 . . . 109.5 ?
N42 N41 C45 . . . 116.3(2) y
N43 N42 N41 . . . 173.1(4) y
O42 C41 O41 . . . 111.1(2) y
O42 C41 C42 . . . 105.84(17) y
O41 C41 C42 . . . 107.60(18) y
O42 C41 H41 . . . 110.7 ?
O41 C41 H41 . . . 110.7 ?
C42 C41 H41 . . . 110.7 ?
O43 C42 C43 . . . 109.19(17) y
O43 C42 C41 . . . 103.96(17) y
C43 C42 C41 . . . 103.22(16) y
O43 C42 H42 . . . 113.2 ?
C43 C42 H42 . . . 113.2 ?
C41 C42 H42 . . . 113.2 ?
O44 C43 C44 . . . 110.95(16) y
O44 C43 C42 . . . 115.11(17) y
C44 C43 C42 . . . 101.53(17) y
O44 C43 H43 . . . 109.6 ?
C44 C43 H43 . . . 109.6 ?
C42 C43 H43 . . . 109.6 ?
O41 C44 C45 . . . 107.71(18) y
O41 C44 C43 . . . 103.31(17) y
C45 C44 C43 . . . 116.83(18) y
O41 C44 H44 . . . 109.6 ?
C45 C44 H44 . . . 109.6 ?
C43 C44 H44 . . . 109.6 ?
N41 C45 C46 . . . 106.4(2) y
N41 C45 C44 . . . 110.10(18) y
C46 C45 C44 . . . 111.6(2) y
N41 C45 H45A . . . 109.6 ?
C46 C45 H45A . . . 109.6 ?
C44 C45 H45A . . . 109.6 ?
O45 C46 C45 . . . 112.8(2) y
O45 C46 H46A . . . 109 ?
C45 C46 H46A . . . 109 ?
O45 C46 H46B . . . 109 ?
C45 C46 H46B . . . 109 ?
H46A C46 H46B . . . 107.8 ?
O43 C47 O42 . . . 105.55(17) y
O43 C47 C48 . . . 110.8(2) y
O42 C47 C48 . . . 108.7(2) y
O43 C47 C49 . . . 108.4(2) y
O42 C47 C49 . . . 110.0(2) y
C48 C47 C49 . . . 113.1(2) y
C47 C48 H48A . . . 109.5 ?
C47 C48 H48B . . . 109.5 ?
H48A C48 H48B . . . 109.5 ?
C47 C48 H48C . . . 109.5 ?
H48A C48 H48C . . . 109.5 ?
H48B C48 H48C . . . 109.5 ?
C47 C49 H49A . . . 109.5 ?
C47 C49 H49B . . . 109.5 ?
H49A C49 H49B . . . 109.5 ?
C47 C49 H49C . . . 109.5 ?
H49A C49 H49C . . . 109.5 ?
H49B C49 H49C . . . 109.5 ?
O44 C410 H41A . . . 109.5 ?
O44 C410 H41B . . . 109.5 ?
H41A C410 H41B . . . 109.5 ?
O44 C410 H41C . . . 109.5 ?
H41A C410 H41C . . . 109.5 ?
H41B C410 H41C . . . 109.5 ?

loop_
_geom_bond_atom_site_label_1
_geom_bond_atom_site_label_2
_geom_bond_site_symmetry_1
_geom_bond_site_symmetry_2
_geom_bond_distance
_geom_bond_publ_flag
O11 C11 . . 1.410(3) y
O11 C14 . . 1.436(2) y
O12 C11 . . 1.405(3) y
O12 C17 . . 1.438(3) y
O13 C12 . . 1.422(3) y
O13 C17 . . 1.423(3) y
O14 C13 . . 1.408(2) y
O14 C110 . . 1.419(3) y
O15 C16 . . 1.423(3) y
O15 H15 . . 0.83 ?
N11 N12 . . 1.216(3) y
N11 C15 . . 1.486(3) y
N12 N13 . . 1.128(4) y
C11 C12 . . 1.534(3) y
C11 H11 . . 0.99 ?
C12 C13 . . 1.529(3) y
C12 H12 . . 0.99 ?
C13 C14 . . 1.524(3) y
C13 H13 . . 0.99 ?
C14 C15 . . 1.528(3) y
C14 H14 . . 0.99 ?
C15 C16 . . 1.506(3) y
C15 H15a . . 0.99 ?
C16 H16a . . 0.98 ?
C16 H16b . . 0.98 ?
C17 C19 . . 1.501(4) y
C17 C18 . . 1.518(3) y
C18 H18a . . 0.97 ?
C18 H18b . . 0.97 ?
C18 H18c . . 0.97 ?
C19 H19a . . 0.97 ?
C19 H19b . . 0.97 ?
C19 H19c . . 0.97 ?
C110 H11a . . 0.97 ?
C110 H11b . . 0.97 ?
C110 H11c . . 0.97 ?
O21 C21 . . 1.415(3) y
O21 C24 . . 1.437(3) y
O22 C21 . . 1.404(3) y
O22 C27 . . 1.445(3) y
O23 C22 . . 1.415(3) y
O23 C27 . . 1.423(3) y
O24 C23 . . 1.407(3) y
O24 C210 . . 1.411(3) y
O25 C26 . . 1.425(3) y
O25 H25 . . 0.83 ?
N21 N22 . . 1.226(3) y
N21 C25 . . 1.493(3) y
N22 N23 . . 1.110(4) y
C21 C22 . . 1.533(3) y
C21 H21 . . 0.99 ?
C22 C23 . . 1.536(3) y
C22 H22 . . 0.99 ?
C23 C24 . . 1.521(3) y
C23 H23 . . 0.99 ?
C24 C25 . . 1.517(3) y
C24 H24 . . 0.99 ?
C25 C26 . . 1.508(3) y
C25 H25a . . 0.99 ?
C26 H26a . . 0.98 ?
C26 H26b . . 0.98 ?
C27 C29 . . 1.511(4) y
C27 C28 . . 1.517(3) y
C28 H28a . . 0.97 ?
C28 H28b . . 0.97 ?
C28 H28c . . 0.97 ?
C29 H29a . . 0.97 ?
C29 H29b . . 0.97 ?
C29 H29c . . 0.97 ?
C210 H21a . . 0.97 ?
C210 H21b . . 0.97 ?
C210 H21c . . 0.97 ?
O31 C31 . . 1.416(3) y
O31 C34 . . 1.430(3) y
O32 C31 . . 1.406(3) y
O32 C37 . . 1.440(3) y
O33 C32 . . 1.420(3) y
O33 C37 . . 1.429(3) y
O34 C33 . . 1.401(3) y
O34 C310 . . 1.410(3) y
O35 C36 . . 1.430(3) y
O35 H35 . . 0.83 ?
N31 N32 . . 1.212(4) y
N31 C35 . . 1.478(3) y
N32 N33 . . 1.135(4) y
C31 C32 . . 1.540(3) y
C31 H31 . . 0.99 ?
C32 C33 . . 1.532(3) y
C32 H32 . . 0.99 ?
C33 C34 . . 1.526(3) y
C33 H33 . . 0.99 ?
C34 C35 . . 1.514(3) y
C34 H34 . . 0.99 ?
C35 C36 . . 1.508(3) y
C35 H35a . . 0.99 ?
C36 H36a . . 0.98 ?
C36 H36b . . 0.98 ?
C37 C39 . . 1.495(4) y
C37 C38 . . 1.524(3) y
C38 H38a . . 0.97 ?
C38 H38b . . 0.97 ?
C38 H38c . . 0.97 ?
C39 H39a . . 0.97 ?
C39 H39b . . 0.97 ?
C39 H39c . . 0.97 ?
C310 H31a . . 0.97 ?
C310 H31b . . 0.97 ?
C310 H31c . . 0.97 ?
O41 C41 . . 1.408(3) y
O41 C44 . . 1.431(3) y
O42 C41 . . 1.404(3) y
O42 C47 . . 1.441(3) y
O43 C47 . . 1.421(3) y
O43 C42 . . 1.426(3) y
O44 C43 . . 1.408(3) y
O44 C410 . . 1.409(3) y
O45 C46 . . 1.417(3) y
O45 H45 . . 0.83 ?
N41 N42 . . 1.218(3) y
N41 C45 . . 1.490(3) y
N42 N43 . . 1.137(4) y
C41 C42 . . 1.533(3) y
C41 H41 . . 0.99 ?
C42 C43 . . 1.530(3) y
C42 H42 . . 0.99 ?
C43 C44 . . 1.527(3) y
C43 H43 . . 0.99 ?
C44 C45 . . 1.526(3) y
C44 H44 . . 0.99 ?
C45 C46 . . 1.507(4) y
C45 H45a . . 0.99 ?
C46 H46a . . 0.98 ?
C46 H46b . . 0.98 ?
C47 C48 . . 1.507(3) y
C47 C49 . . 1.507(4) y
C48 H48a . . 0.97 ?
C48 H48b . . 0.97 ?
C48 H48c . . 0.97 ?
C49 H49a . . 0.97 ?
C49 H49b . . 0.97 ?
C49 H49c . . 0.97 ?
C410 H41a . . 0.97 ?
C410 H41b . . 0.97 ?
C410 H41c . . 0.97 ?

loop_
_geom_hbond_atom_site_label_D
_geom_hbond_atom_site_label_H
_geom_hbond_atom_site_label_A
_geom_hbond_distance_DH
_geom_hbond_distance_HA
_geom_hbond_distance_DA
_geom_hbond_angle_DHA
_geom_hbond_site_symmetry_A
O15 H15 O35 0.83 1.91 2.711(3) 162.2 1_565
O25 H25 O15 0.83 1.91 2.730(3) 171.4 1_544
O35 H35 O45 0.83 1.86 2.680(3) 168.8 1_565
O45 H45 O25 0.83 1.99 2.722(3) 146.6 1_546

loop_
_geom_torsion_atom_site_label_1
_geom_torsion_atom_site_label_2
_geom_torsion_atom_site_label_3
_geom_torsion_atom_site_label_4
_geom_torsion_site_symmetry_1
_geom_torsion_site_symmetry_2
_geom_torsion_site_symmetry_3
_geom_torsion_site_symmetry_4
_geom_torsion
_geom_torsion_publ_flag
C15 N11 N12 N13 . . . . 172(2) y
C17 O12 C11 O11 . . . . -119.5(2) y
C17 O12 C11 C12 . . . . -3.4(2) y
C14 O11 C11 O12 . . . . 95.7(2) y
C14 O11 C11 C12 . . . . -19.1(2) y
C17 O13 C12 C13 . . . . 132.9(2) y
C17 O13 C12 C11 . . . . 23.4(2) y
O12 C11 C12 O13 . . . . -12.1(2) y
O11 C11 C12 O13 . . . . 106.57(19) y
O12 C11 C12 C13 . . . . -126.20(18) y
O11 C11 C12 C13 . . . . -7.5(2) y
C110 O14 C13 C14 . . . . -173.18(18) y
C110 O14 C13 C12 . . . . 70.8(2) y
O13 C12 C13 O14 . . . . 40.8(2) y
C11 C12 C13 O14 . . . . 151.19(17) y
O13 C12 C13 C14 . . . . -81.3(2) y
C11 C12 C13 C14 . . . . 29.1(2) y
C11 O11 C14 C13 . . . . 38.0(2) y
C11 O11 C14 C15 . . . . 162.35(18) y
O14 C13 C14 O11 . . . . -164.85(15) y
C12 C13 C14 O11 . . . . -40.97(19) y
O14 C13 C14 C15 . . . . 78.3(2) y
C12 C13 C14 C15 . . . . -157.82(17) y
N12 N11 C15 C16 . . . . -102.4(3) y
N12 N11 C15 C14 . . . . 134.9(3) y
O11 C14 C15 N11 . . . . -77.2(2) y
C13 C14 C15 N11 . . . . 37.3(3) y
O11 C14 C15 C16 . . . . 161.5(2) y
C13 C14 C15 C16 . . . . -84.0(2) y
N11 C15 C16 O15 . . . . 59.3(3) y
C14 C15 C16 O15 . . . . -179.3(2) y
C12 O13 C17 O12 . . . . -25.8(2) y
C12 O13 C17 C19 . . . . -143.1(2) y
C12 O13 C17 C18 . . . . 92.3(2) y
C11 O12 C17 O13 . . . . 17.7(3) y
C11 O12 C17 C19 . . . . 134.2(2) y
C11 O12 C17 C18 . . . . -101.5(2) y
C25 N21 N22 N23 . . . . 171(2) y
C27 O22 C21 O21 . . . . -114.9(2) y
C27 O22 C21 C22 . . . . 0.6(2) y
C24 O21 C21 O22 . . . . 101.9(2) y
C24 O21 C21 C22 . . . . -12.4(2) y
C27 O23 C22 C21 . . . . 27.5(2) y
C27 O23 C22 C23 . . . . 137.24(18) y
O22 C21 C22 O23 . . . . -16.9(2) y
O21 C21 C22 O23 . . . . 101.3(2) y
O22 C21 C22 C23 . . . . -130.38(18) y
O21 C21 C22 C23 . . . . -12.1(2) y
C210 O24 C23 C24 . . . . -169.7(2) y
C210 O24 C23 C22 . . . . 76.0(3) y
O23 C22 C23 O24 . . . . 39.3(2) y
C21 C22 C23 O24 . . . . 149.18(18) y
O23 C22 C23 C24 . . . . -79.88(19) y
C21 C22 C23 C24 . . . . 30.0(2) y
C21 O21 C24 C25 . . . . 157.72(18) y
C21 O21 C24 C23 . . . . 32.2(2) y
O24 C23 C24 O21 . . . . -160.77(17) y
C22 C23 C24 O21 . . . . -37.90(19) y
O24 C23 C24 C25 . . . . 79.9(2) y
C22 C23 C24 C25 . . . . -157.20(17) y
N22 N21 C25 C26 . . . . -133.8(2) y
N22 N21 C25 C24 . . . . 104.0(3) y
O21 C24 C25 N21 . . . . -60.2(2) y
C23 C24 C25 N21 . . . . 56.8(2) y
O21 C24 C25 C26 . . . . -179.92(17) y
C23 C24 C25 C26 . . . . -62.9(2) y
N21 C25 C26 O25 . . . . 73.7(2) y
C24 C25 C26 O25 . . . . -165.37(18) y
C22 O23 C27 O22 . . . . -27.5(2) y
C22 O23 C27 C29 . . . . -143.9(2) y
C22 O23 C27 C28 . . . . 90.9(2) y
C21 O22 C27 O23 . . . . 16.0(2) y
C21 O22 C27 C29 . . . . 132.3(2) y
C21 O22 C27 C28 . . . . -103.9(2) y
C35 N31 N32 N33 . . . . 177(4) y
C37 O32 C31 O31 . . . . -122.0(2) y
C37 O32 C31 C32 . . . . -6.9(2) y
C34 O31 C31 O32 . . . . 95.5(2) y
C34 O31 C31 C32 . . . . -18.8(2) y
C37 O33 C32 C33 . . . . 136.61(18) y
C37 O33 C32 C31 . . . . 26.6(2) y
O32 C31 C32 O33 . . . . -12.0(2) y
O31 C31 C32 O33 . . . . 106.1(2) y
O32 C31 C32 C33 . . . . -126.02(18) y
O31 C31 C32 C33 . . . . -7.9(2) y
C310 O34 C33 C34 . . . . -170.0(2) y
C310 O34 C33 C32 . . . . 75.9(3) y
O33 C32 C33 O34 . . . . 38.4(2) y
C31 C32 C33 O34 . . . . 148.76(18) y
O33 C32 C33 C34 . . . . -81.2(2) y
C31 C32 C33 C34 . . . . 29.1(2) y
C31 O31 C34 C35 . . . . 164.42(17) y
C31 O31 C34 C33 . . . . 38.0(2) y
O34 C33 C34 O31 . . . . -163.98(17) y
C32 C33 C34 O31 . . . . -40.8(2) y
O34 C33 C34 C35 . . . . 75.9(2) y
C32 C33 C34 C35 . . . . -160.94(19) y
N32 N31 C35 C36 . . . . -89.2(3) y
N32 N31 C35 C34 . . . . 147.6(3) y
O31 C34 C35 N31 . . . . -69.3(2) y
C33 C34 C35 N31 . . . . 47.8(3) y
O31 C34 C35 C36 . . . . 168.7(2) y
C33 C34 C35 C36 . . . . -74.2(3) y
N31 C35 C36 O35 . . . . 70.7(3) y
C34 C35 C36 O35 . . . . -167.3(2) y
C32 O33 C37 O32 . . . . -31.4(2) y
C32 O33 C37 C39 . . . . -148.5(2) y
C32 O33 C37 C38 . . . . 86.8(2) y
C31 O32 C37 O33 . . . . 23.3(2) y
C31 O32 C37 C39 . . . . 140.6(2) y
C31 O32 C37 C38 . . . . -95.3(2) y
C45 N41 N42 N43 . . . . 170(3) y
C47 O42 C41 O41 . . . . -118.7(2) y
C47 O42 C41 C42 . . . . -2.2(2) y
C44 O41 C41 O42 . . . . 96.9(2) y
C44 O41 C41 C42 . . . . -18.5(2) y
C47 O43 C42 C43 . . . . 132.03(19) y
C47 O43 C42 C41 . . . . 22.4(2) y
O42 C41 C42 O43 . . . . -12.1(2) y
O41 C41 C42 O43 . . . . 106.73(19) y
O42 C41 C42 C43 . . . . -126.13(18) y
O41 C41 C42 C43 . . . . -7.3(2) y
C410 O44 C43 C44 . . . . -169.6(2) y
C410 O44 C43 C42 . . . . 75.8(2) y
O43 C42 C43 O44 . . . . 37.7(2) y
C41 C42 C43 O44 . . . . 147.84(17) y
O43 C42 C43 C44 . . . . -82.2(2) y
C41 C42 C43 C44 . . . . 27.9(2) y
C41 O41 C44 C45 . . . . 161.03(18) y
C41 O41 C44 C43 . . . . 36.8(2) y
O44 C43 C44 O41 . . . . -162.34(16) y
C42 C43 C44 O41 . . . . -39.53(19) y
O44 C43 C44 C45 . . . . 79.6(2) y
C42 C43 C44 C45 . . . . -157.56(19) y
N42 N41 C45 C46 . . . . -132.0(2) y
N42 N41 C45 C44 . . . . 106.9(3) y
O41 C44 C45 N41 . . . . -58.3(2) y
C43 C44 C45 N41 . . . . 57.3(3) y
O41 C44 C45 C46 . . . . -176.23(19) y
C43 C44 C45 C46 . . . . -60.6(3) y
N41 C45 C46 O45 . . . . 69.7(3) y
C44 C45 C46 O45 . . . . -170.1(2) y
C42 O43 C47 O42 . . . . -24.1(2) y
C42 O43 C47 C48 . . . . 93.4(2) y
C42 O43 C47 C49 . . . . -141.9(2) y
C41 O42 C47 O43 . . . . 15.8(3) y
C41 O42 C47 C48 . . . . -103.1(2) y
C41 O42 C47 C49 . . . . 132.5(2) y
